data_7216585
loop_
_publ_author_name
'Burrows, Andrew D.'
'Harrington, Ross W.'
'Mahon, Mary F.'
'Teat, Simon J.'

_publ_section_title
;
 Structural manipulation through selective substitution of hydrogen
 bonding groups: the supramolecular structures of
 bis(thiosemicarbazidato)nickel complexes
;
_journal_issue 89
_journal_name_full CrystEngComm
_journal_page_first 539
_journal_paper_doi 10.1039/b208284e
_journal_volume 4
_journal_year 2002
_chemical_formula_sum 'C8 H20 N6 Ni S2'
_chemical_formula_weight 323.14
_chemical_name_systematic
;
?
;
_space_group_IT_number 2
_symmetry_cell_setting triclinic
_symmetry_space_group_name_Hall '-P 1'
_symmetry_space_group_name_H-M 'P -1'
_atom_sites_solution_hydrogens geom
_atom_sites_solution_primary direct
_atom_sites_solution_secondary difmap
_audit_creation_method SHELXL-97
_cell_angle_alpha 91.356(5)
_cell_angle_beta 94.190(5)
_cell_angle_gamma 96.790(5)
_cell_formula_units_Z 1
_cell_length_a 5.6675(4)
_cell_length_b 7.6228(7)
_cell_length_c 8.0307(7)
_cell_measurement_reflns_used 25
_cell_measurement_temperature 180(2)
_cell_measurement_theta_max 18
_cell_measurement_theta_min 12
_cell_volume 343.41(5)
_computing_cell_refinement 'CELDIM in CAD4-PC-Software'
_computing_data_collection 'CAD4-PC-Software (Enraf-Nonius, 1992)'
_computing_data_reduction 'XCAD (McArdle & Higgins, 1995)'
_computing_molecular_graphics 'ORTEX (P.McArdle, 1995)'
_computing_publication_material 'SHELXL-97/2 (Sheldrick,1997)'
_computing_structure_refinement 'SHELXL-97/2 (G.Sheldrick, 1997)'
_computing_structure_solution 'SHELXS-97 (G.Sheldrick, 1990)'
_diffrn_ambient_temperature 180(2)
_diffrn_measured_fraction_theta_full 0.973
_diffrn_measured_fraction_theta_max 0.973
_diffrn_measurement_device_type 'Enraf-Nonius CAD4 diffractometer'
_diffrn_measurement_method 'scintillation counter'
_diffrn_radiation_monochromator graphite
_diffrn_radiation_source 'fine focus sealed tube'
_diffrn_radiation_type MoK\a
_diffrn_radiation_wavelength 0.71069
_diffrn_reflns_av_R_equivalents 0.0513
_diffrn_reflns_av_sigmaI/netI 0.0678
_diffrn_reflns_limit_h_max 7
_diffrn_reflns_limit_h_min -7
_diffrn_reflns_limit_k_max 9
_diffrn_reflns_limit_k_min -9
_diffrn_reflns_limit_l_max 7
_diffrn_reflns_limit_l_min -10
_diffrn_reflns_number 3291
_diffrn_reflns_theta_full 27.56
_diffrn_reflns_theta_max 27.56
_diffrn_reflns_theta_min 3.63
_exptl_absorpt_coefficient_mu 1.705
_exptl_absorpt_correction_T_max 0.9196
_exptl_absorpt_correction_T_min 0.8900
_exptl_absorpt_correction_type multi-scan
_exptl_absorpt_process_details 'Sortav Blessing (1995)'
_exptl_crystal_colour Red
_exptl_crystal_density_diffrn 1.562
_exptl_crystal_density_method 'not measured'
_exptl_crystal_description Block
_exptl_crystal_F_000 170
_exptl_crystal_size_max 0.07
_exptl_crystal_size_mid 0.05
_exptl_crystal_size_min 0.05
_refine_diff_density_max 0.345
_refine_diff_density_min -0.374
_refine_diff_density_rms 0.075
_refine_ls_extinction_method none
_refine_ls_goodness_of_fit_ref 0.970
_refine_ls_hydrogen_treatment mixed
_refine_ls_matrix_type full
_refine_ls_number_parameters 86
_refine_ls_number_reflns 1555
_refine_ls_number_restraints 1
_refine_ls_restrained_S_all 0.970
_refine_ls_R_factor_all 0.0523
_refine_ls_R_factor_gt 0.0352
_refine_ls_shift/su_max 0.000
_refine_ls_shift/su_mean 0.000
_refine_ls_structure_factor_coef Fsqd
_refine_ls_weighting_details 'calc w=1/[\s^2^(Fo^2^)+(0.0260P)^2^+0.0597P] where P=(Fo^2^+2Fc^2^)/3'
_refine_ls_weighting_scheme calc
_refine_ls_wR_factor_gt 0.0743
_refine_ls_wR_factor_ref 0.0807
_reflns_number_gt 1230
_reflns_number_total 1555
_reflns_threshold_expression >2sigma(I)
_cod_data_source_file b208284e.txt
_cod_data_source_block compound4
_cod_depositor_comments
;
The following automatic conversions were performed:
'_atom_site_symetry_multiplicity' tag replaced with
'_atom_site_symmetry_multiplicity'.

Automatic conversion script
Id: cif_correct_tags 1440 2010-10-19 06:21:57Z saulius 

The following automatic conversions were performed:

'_symmetry_cell_setting' value 'Triclinic' changed to 'triclinic'
according to
/usr/data/users/saulius/automatic-downloads/retrospective/RSC/lib/dictionaries/cif_core.dic
dictionary named 'cif_core.dic' version 2.4.2 from
2011-04-26.

'_exptl_absorpt_correction_type' value 'multiscan'
changed to 'multi-scan' according to
/usr/data/users/saulius/automatic-downloads/retrospective/RSC/lib/dictionaries/cif_core.dic
dictionary named 'cif_core.dic' version 2.4.2 from 2011-04-26.

Automatic conversion script
Id: cif_fix_values 2281 2013-09-26 08:29:07Z andrius 
;
_cod_original_sg_symbol_H-M P-1
_cod_database_code 7216585

loop_
_symmetry_equiv_pos_as_xyz
'x, y, z'
'-x, -y, -z'

loop_
_atom_site_label
_atom_site_type_symbol
_atom_site_fract_x
_atom_site_fract_y
_atom_site_fract_z
_atom_site_U_iso_or_equiv
_atom_site_adp_type
_atom_site_occupancy
_atom_site_symmetry_multiplicity
_atom_site_calc_flag
_atom_site_refinement_flags
Ni1 Ni 0.0000 0.0000 0.0000 0.02091(15) Uani 1 2 d S
S1 S 0.24805(11) 0.22313(8) 0.09915(7) 0.03045(19) Uani 1 1 d .
N1 N 0.0901(3) -0.1232(2) 0.2016(2) 0.0210(4) Uani 1 1 d .
N2 N 0.2854(3) -0.0365(3) 0.3164(2) 0.0244(5) Uani 1 1 d .
N3 N 0.5237(4) 0.2204(3) 0.3834(3) 0.0291(5) Uani 1 1 d D
H3A H 0.582(4) 0.164(3) 0.466(3) 0.036(8) Uiso 1 1 d D
C1 C -0.1185(4) -0.1490(3) 0.3045(3) 0.0310(6) Uani 1 1 d .
H1A H -0.2490 -0.2244 0.2421 0.046 Uiso 1 1 calc R
H1B H -0.1707 -0.0340 0.3306 0.046 Uiso 1 1 calc R
H1C H -0.0733 -0.2054 0.4085 0.046 Uiso 1 1 calc R
C2 C 0.1684(4) -0.2983(3) 0.1627(3) 0.0304(6) Uani 1 1 d .
H2A H 0.2990 -0.2830 0.0888 0.046 Uiso 1 1 calc R
H2B H 0.0344 -0.3763 0.1071 0.046 Uiso 1 1 calc R
H2C H 0.2233 -0.3509 0.2665 0.046 Uiso 1 1 calc R
C3 C 0.3576(4) 0.1244(3) 0.2764(3) 0.0217(5) Uani 1 1 d .
C4 C 0.6666(5) 0.3796(3) 0.3395(3) 0.0349(6) Uani 1 1 d .
H4A H 0.8014 0.3483 0.2800 0.052 Uiso 1 1 calc R
H4B H 0.7263 0.4491 0.4413 0.052 Uiso 1 1 calc R
H4C H 0.5691 0.4493 0.2674 0.052 Uiso 1 1 calc R

loop_
_atom_site_aniso_label
_atom_site_aniso_U_11
_atom_site_aniso_U_22
_atom_site_aniso_U_33
_atom_site_aniso_U_23
_atom_site_aniso_U_13
_atom_site_aniso_U_12
Ni1 0.0211(2) 0.0197(3) 0.0208(2) 0.00135(17) -0.00136(16) -0.00050(17)
S1 0.0349(4) 0.0228(4) 0.0298(4) 0.0056(3) -0.0103(3) -0.0054(3)
N1 0.0203(10) 0.0196(11) 0.0220(10) -0.0007(8) -0.0014(8) 0.0000(8)
N2 0.0265(10) 0.0214(11) 0.0226(10) 0.0011(8) -0.0062(8) -0.0027(9)
N3 0.0319(11) 0.0234(12) 0.0280(12) 0.0049(9) -0.0096(9) -0.0075(9)
C1 0.0269(13) 0.0373(16) 0.0276(13) 0.0006(11) 0.0030(10) -0.0011(11)
C2 0.0358(14) 0.0228(14) 0.0321(14) -0.0035(11) -0.0071(11) 0.0088(11)
C3 0.0226(11) 0.0208(13) 0.0215(11) 0.0000(10) 0.0004(9) 0.0024(10)
C4 0.0362(14) 0.0302(16) 0.0343(15) 0.0034(12) -0.0059(11) -0.0073(12)

loop_
_atom_type_symbol
_atom_type_description
_atom_type_scat_dispersion_real
_atom_type_scat_dispersion_imag
_atom_type_scat_source
C C 0.0033 0.0016 'International Tables Vol C Tables 4.2.6.8 and 6.1.1.4'
H H 0.0000 0.0000 'International Tables Vol C Tables 4.2.6.8 and 6.1.1.4'
N N 0.0061 0.0033 'International Tables Vol C Tables 4.2.6.8 and 6.1.1.4'
S S 0.1246 0.1234 'International Tables Vol C Tables 4.2.6.8 and 6.1.1.4'
Ni Ni 0.3393 1.1124 'International Tables Vol C Tables 4.2.6.8 and 6.1.1.4'

loop_
_geom_angle_atom_site_label_1
_geom_angle_atom_site_label_2
_geom_angle_atom_site_label_3
_geom_angle
_geom_angle_site_symmetry_1
_geom_angle_site_symmetry_3
N1 Ni1 N1 180.00(9) . 2
N1 Ni1 S1 92.98(5) . 2
N1 Ni1 S1 87.02(5) 2 2
N1 Ni1 S1 87.02(5) . .
N1 Ni1 S1 92.98(5) 2 .
S1 Ni1 S1 180.00(4) 2 .
C3 S1 Ni1 97.64(8) . .
N2 N1 C1 104.69(16) . .
N2 N1 C2 103.47(17) . .
C1 N1 C2 109.13(18) . .
N2 N1 Ni1 118.01(14) . .
C1 N1 Ni1 108.69(14) . .
C2 N1 Ni1 112.32(14) . .
C3 N2 N1 113.12(18) . .
C3 N3 C4 124.0(2) . .
N2 C3 N3 117.3(2) . .
N2 C3 S1 123.75(16) . .
N3 C3 S1 118.88(18) . .

loop_
_geom_bond_atom_site_label_1
_geom_bond_atom_site_label_2
_geom_bond_distance
_geom_bond_site_symmetry_2
Ni1 N1 1.9569(19) .
Ni1 N1 1.9569(19) 2
Ni1 S1 2.1703(6) 2
Ni1 S1 2.1703(6) .
S1 C3 1.735(2) .
N1 N2 1.470(2) .
N1 C1 1.489(3) .
N1 C2 1.489(3) .
N2 C3 1.302(3) .
N3 C3 1.360(3) .
N3 C4 1.442(3) .
